data_7153295
loop_
_publ_author_name
'Hayashi, Nobuyuki'
'Yamamoto, Kentaro'
'Minowa, Nobuto'
'Mitomi, Masaaki'
'Nakada, Masahisa'

_publ_section_title
;
 Synthesis of NH006--a photostable fungicide effective against Botrytis
 cinerea--according to the asymmetric total synthesis of MK8383.
;
_journal_issue 8
_journal_name_full 'Organic &amp; biomolecular chemistry'
_journal_page_first 1821
_journal_page_last 1825
_journal_paper_doi 10.1039/b924096a
_journal_volume 8
_journal_year 2010
_chemical_absolute_configuration 'CHOOSE rm ad rmad syn or unk'
_chemical_formula_moiety 'C14 H20 O3 '
_chemical_formula_sum 'C14 H20 O3'
_chemical_formula_weight 236.31
_space_group_IT_number 19
_symmetry_cell_setting orthorhombic
_symmetry_Int_Tables_number 19
_symmetry_space_group_name_Hall 'P 2ac 2ab'
_symmetry_space_group_name_H-M 'P 21 21 21'
_cell_angle_alpha 90.0000
_cell_angle_beta 90.0000
_cell_angle_gamma 90.0000
_cell_formula_units_Z 4
_cell_length_a 7.4309(10)
_cell_length_b 10.1138(12)
_cell_length_c 16.7778(18)
_cell_measurement_reflns_used 9276
_cell_measurement_temperature 123.1
_cell_measurement_theta_max 27.5
_cell_measurement_theta_min 3.0
_cell_volume 1260.9(3)
_computing_cell_refinement PROCESS-AUTO
_computing_data_collection PROCESS-AUTO
_computing_data_reduction CrystalStructure
_computing_publication_material 'CrystalStructure 3.7.0'
_computing_structure_refinement CRYSTALS
_computing_structure_solution SIR92
_diffrn_ambient_temperature 123.1
_diffrn_detector_area_resol_mean 10.00
_diffrn_measured_fraction_theta_full 0.998
_diffrn_measured_fraction_theta_max 0.998
_diffrn_measurement_device_type 'Rigaku RAXIS-RAPID'
_diffrn_measurement_method \w
_diffrn_radiation_type 'Mo K\a'
_diffrn_radiation_wavelength 0.71075
_diffrn_reflns_av_R_equivalents 0.038
_diffrn_reflns_limit_h_max 9
_diffrn_reflns_limit_h_min -9
_diffrn_reflns_limit_k_max 11
_diffrn_reflns_limit_k_min -13
_diffrn_reflns_limit_l_max 21
_diffrn_reflns_limit_l_min -21
_diffrn_reflns_number 12303
_diffrn_reflns_theta_full 27.47
_diffrn_reflns_theta_max 27.47
_exptl_absorpt_coefficient_mu 0.086
_exptl_absorpt_correction_T_max 0.991
_exptl_absorpt_correction_T_min 0.678
_exptl_absorpt_correction_type multi-scan
_exptl_absorpt_process_details
;
Higashi, T. (1995). Program for Absorption Correction.
Rigaku Corporation, Tokyo, Japan.
;
_exptl_crystal_colour colorless
_exptl_crystal_density_diffrn 1.245
_exptl_crystal_density_method 'not measured'
_exptl_crystal_description prism
_exptl_crystal_F_000 512.00
_exptl_crystal_size_max 0.50
_exptl_crystal_size_mid 0.30
_exptl_crystal_size_min 0.10
_refine_diff_density_max 0.65
_refine_diff_density_min -0.40
_refine_ls_extinction_method none
_refine_ls_goodness_of_fit_ref 1.008
_refine_ls_hydrogen_treatment refall
_refine_ls_number_parameters 175
_refine_ls_number_reflns 2269
_refine_ls_R_factor_gt 0.0488
_refine_ls_shift/su_max 0.0002
_refine_ls_structure_factor_coef Fsqd
_refine_ls_weighting_details 'w = 1/[0.0021Fo^2^ + 1.0000\s(Fo^2^)]/(4Fo^2^)'
_refine_ls_weighting_scheme calc
_refine_ls_wR_factor_ref 0.1278
_reflns_number_gt 2254
_reflns_number_total 2884
_reflns_threshold_expression F^2^>2.0\s(F^2^)
_cod_data_source_file b924096a.txt
_cod_data_source_block pdnh003
_cod_original_formula_sum 'C14 H20 O3 '
_cod_database_code 7153295

loop_
_symmetry_equiv_pos_site_id
_symmetry_equiv_pos_as_xyz
1 +X,+Y,+Z
2 1/2+X,1/2-Y,-Z
3 -X,1/2+Y,1/2-Z
4 1/2-X,-Y,1/2+Z

loop_
_atom_site_label
_atom_site_type_symbol
_atom_site_fract_x
_atom_site_fract_y
_atom_site_fract_z
_atom_site_U_iso_or_equiv
_atom_site_adp_type
_atom_site_occupancy
_atom_site_symmetry_multiplicity
_atom_site_calc_flag
_atom_site_refinement_flags
O(1) O 0.9698(2) -0.13011(17) 0.44346(9) 0.0313(4) Uani 1.00 1 d .
O(2) O 0.9930(2) -0.12421(17) 0.57624(10) 0.0328(4) Uani 1.00 1 d .
O(3) O 0.4801(2) 0.28736(16) 0.50258(10) 0.0334(4) Uani 1.00 1 d .
C(4) C 0.4488(4) 0.2687(2) 0.36131(12) 0.0316(6) Uani 1.00 1 d .
C(5) C 0.5004(3) -0.0160(2) 0.39567(12) 0.0213(5) Uani 1.00 1 d .
C(6) C 0.5517(3) 0.1784(2) 0.30367(12) 0.0288(6) Uani 1.00 1 d .
C(7) C 0.4111(3) 0.0221(2) 0.54158(12) 0.0271(5) Uani 1.00 1 d .
C(8) C 0.3939(3) 0.0716(2) 0.45546(12) 0.0238(5) Uani 1.00 1 d .
C(9) C 0.6926(3) -0.0228(2) 0.42619(12) 0.0212(5) Uani 1.00 1 d .
C(10) C 0.4871(3) 0.0350(2) 0.30906(12) 0.0256(5) Uani 1.00 1 d .
C(11) C 0.8299(3) -0.1086(2) 0.38379(12) 0.0295(6) Uani 1.00 1 d .
C(12) C 0.8997(3) -0.1110(2) 0.51770(12) 0.0259(5) Uani 1.00 1 d .
C(13) C 0.4464(3) 0.2158(2) 0.44570(12) 0.0259(5) Uani 1.00 1 d .
C(14) C 0.2993(4) 0.0172(2) 0.27421(13) 0.0381(7) Uani 1.00 1 d .
C(15) C 0.7019(3) -0.0811(2) 0.51008(12) 0.0226(5) Uani 1.00 1 d .
C(16) C 0.6047(3) 0.0049(2) 0.57086(12) 0.0242(5) Uani 1.00 1 d .
C(17) C 0.6110(4) -0.0526(2) 0.65517(13) 0.0352(7) Uani 1.00 1 d .
H(1) H 0.5045 0.3532 0.3615 0.038 Uiso 1.00 1 c R
H(2) H 0.3283 0.2769 0.3430 0.038 Uiso 1.00 1 c R
H(3) H 0.5350 0.2085 0.2505 0.035 Uiso 1.00 1 c R
H(4) H 0.6760 0.1819 0.3168 0.034 Uiso 1.00 1 c R
H(5) H 0.5667 -0.0170 0.2778 0.031 Uiso 1.00 1 c R
H(6) H 0.2909 -0.0668 0.2491 0.047 Uiso 1.00 1 c R
H(7) H 0.2762 0.0847 0.2362 0.047 Uiso 1.00 1 c R
H(8) H 0.2132 0.0225 0.3160 0.047 Uiso 1.00 1 c R
H(9) H 0.4521 -0.1029 0.3975 0.025 Uiso 1.00 1 c R
H(10) H 0.2706 0.0653 0.4410 0.029 Uiso 1.00 1 c R
H(11) H 0.3532 0.0841 0.5755 0.032 Uiso 1.00 1 c R
H(12) H 0.3520 -0.0610 0.5455 0.033 Uiso 1.00 1 c R
H(13) H 0.6611 0.0892 0.5715 0.029 Uiso 1.00 1 c R
H(14) H 0.6102 0.0176 0.6928 0.043 Uiso 1.00 1 c R
H(15) H 0.7172 -0.1036 0.6618 0.043 Uiso 1.00 1 c R
H(16) H 0.5085 -0.1071 0.6633 0.043 Uiso 1.00 1 c R
H(17) H 0.7386 0.0648 0.4283 0.025 Uiso 1.00 1 c R
H(18) H 0.6404 -0.1634 0.5085 0.027 Uiso 1.00 1 c R
H(19) H 0.8772 -0.0651 0.3382 0.035 Uiso 1.00 1 c R
H(20) H 0.7769 -0.1901 0.3682 0.035 Uiso 1.00 1 c R

loop_
_atom_site_aniso_label
_atom_site_aniso_U_11
_atom_site_aniso_U_22
_atom_site_aniso_U_33
_atom_site_aniso_U_12
_atom_site_aniso_U_13
_atom_site_aniso_U_23
O(1) 0.0257(10) 0.0324(8) 0.0358(8) 0.0088(7) -0.0003(7) 0.0016(7)
O(2) 0.0285(10) 0.0326(9) 0.0371(8) 0.0041(8) -0.0076(7) 0.0046(7)
O(3) 0.0391(11) 0.0298(8) 0.0314(7) 0.0056(7) -0.0012(8) -0.0074(7)
C(4) 0.0401(16) 0.0215(10) 0.0333(11) 0.0071(10) 0.0012(11) -0.0019(9)
C(5) 0.0212(11) 0.0205(10) 0.0222(9) -0.0011(9) -0.0006(8) -0.0026(8)
C(6) 0.0344(16) 0.0301(11) 0.0220(10) 0.0045(10) 0.0014(9) 0.0015(8)
C(7) 0.0207(13) 0.0344(11) 0.0263(10) -0.0032(10) 0.0032(9) -0.0007(9)
C(8) 0.0158(11) 0.0292(10) 0.0263(10) 0.0014(9) -0.0009(8) -0.0015(8)
C(9) 0.0224(11) 0.0187(10) 0.0223(9) 0.0009(8) 0.0013(9) -0.0000(8)
C(10) 0.0261(13) 0.0288(11) 0.0218(9) 0.0052(10) -0.0015(9) -0.0026(8)
C(11) 0.0280(14) 0.0312(12) 0.0293(11) 0.0086(10) 0.0001(9) -0.0007(10)
C(12) 0.0286(13) 0.0168(9) 0.0323(11) 0.0006(9) -0.0026(9) 0.0039(9)
C(13) 0.0205(12) 0.0264(10) 0.0308(10) 0.0070(9) 0.0017(9) -0.0047(9)
C(14) 0.0392(16) 0.0493(16) 0.0258(11) 0.0057(13) -0.0089(11) -0.0038(11)
C(15) 0.0236(12) 0.0204(9) 0.0238(10) -0.0031(8) -0.0008(9) -0.0006(8)
C(16) 0.0219(11) 0.0278(11) 0.0230(9) -0.0042(9) -0.0015(9) -0.0011(8)
C(17) 0.0294(15) 0.0510(16) 0.0253(11) -0.0047(12) -0.0032(10) 0.0026(10)

loop_
_atom_type_symbol
_atom_type_description
_atom_type_scat_dispersion_real
_atom_type_scat_dispersion_imag
_atom_type_scat_source
C C 0.003 0.002
;
International Tables for Crystallography
(1992, Vol. C, Tables 4.2.6.8 and 6.1.1.4)
;
H H 0.000 0.000
;
International Tables for Crystallography
(1992, Vol. C, Table 6.1.1.4)
;
O O 0.011 0.006
;
International Tables for Crystallography
(1992, Vol. C, Tables 4.2.6.8 and 6.1.1.4)
;

loop_
_geom_angle_atom_site_label_1
_geom_angle_atom_site_label_2
_geom_angle_atom_site_label_3
_geom_angle
C(11) O(1) C(12) 109.44(18)
C(6) C(4) C(13) 112.63(19)
C(8) C(5) C(9) 106.67(17)
C(8) C(5) C(10) 112.58(18)
C(9) C(5) C(10) 113.11(18)
C(4) C(6) C(10) 111.7(2)
C(8) C(7) C(16) 114.7(2)
C(5) C(8) C(7) 112.29(18)
C(5) C(8) C(13) 110.29(18)
C(7) C(8) C(13) 113.17(18)
C(5) C(9) C(11) 120.01(18)
C(5) C(9) C(15) 111.76(18)
C(11) C(9) C(15) 100.43(17)
C(5) C(10) C(6) 110.60(17)
C(5) C(10) C(14) 112.34(19)
C(6) C(10) C(14) 112.1(2)
O(1) C(11) C(9) 104.05(17)
O(1) C(12) O(2) 120.4(2)
O(1) C(12) C(15) 108.90(18)
O(2) C(12) C(15) 130.6(2)
O(3) C(13) C(4) 121.2(2)
O(3) C(13) C(8) 122.46(19)
C(4) C(13) C(8) 116.32(18)
C(9) C(15) C(12) 101.52(18)
C(9) C(15) C(16) 112.02(17)
C(12) C(15) C(16) 121.37(19)
C(7) C(16) C(15) 107.19(17)
C(7) C(16) C(17) 111.6(2)
C(15) C(16) C(17) 112.79(19)
C(6) C(4) H(1) 108.7
C(6) C(4) H(2) 108.5
C(13) C(4) H(1) 108.7
C(13) C(4) H(2) 108.8
H(1) C(4) H(2) 109.5
C(8) C(5) H(9) 108.3
C(9) C(5) H(9) 107.7
C(10) C(5) H(9) 108.3
C(4) C(6) H(3) 109.6
C(4) C(6) H(4) 108.4
C(10) C(6) H(3) 108.5
C(10) C(6) H(4) 109.0
H(3) C(6) H(4) 109.5
C(8) C(7) H(11) 108.1
C(8) C(7) H(12) 108.4
C(16) C(7) H(11) 108.0
C(16) C(7) H(12) 108.2
H(11) C(7) H(12) 109.5
C(5) C(8) H(10) 106.7
C(7) C(8) H(10) 107.4
C(13) C(8) H(10) 106.5
C(5) C(9) H(17) 108.0
C(11) C(9) H(17) 108.0
C(15) C(9) H(17) 108.1
C(5) C(10) H(5) 107.1
C(6) C(10) H(5) 107.3
C(14) C(10) H(5) 107.1
O(1) C(11) H(19) 110.9
O(1) C(11) H(20) 110.8
C(9) C(11) H(19) 111.2
C(9) C(11) H(20) 110.3
H(19) C(11) H(20) 109.5
C(10) C(14) H(6) 109.6
C(10) C(14) H(7) 109.8
C(10) C(14) H(8) 109.1
H(6) C(14) H(7) 109.5
H(6) C(14) H(8) 109.5
H(7) C(14) H(8) 109.5
C(9) C(15) H(18) 106.9
C(12) C(15) H(18) 107.3
C(16) C(15) H(18) 106.9
C(7) C(16) H(13) 108.5
C(15) C(16) H(13) 108.2
C(17) C(16) H(13) 108.5
C(16) C(17) H(14) 109.3
C(16) C(17) H(15) 109.9
C(16) C(17) H(16) 109.2
H(14) C(17) H(15) 109.5
H(14) C(17) H(16) 109.5
H(15) C(17) H(16) 109.5

loop_
_geom_bond_atom_site_label_1
_geom_bond_atom_site_label_2
_geom_bond_distance
O(1) C(11) 1.460(2)
O(1) C(12) 1.364(2)
O(2) C(12) 1.210(2)
O(3) C(13) 1.224(2)
C(4) C(6) 1.534(3)
C(4) C(13) 1.514(3)
C(5) C(8) 1.555(3)
C(5) C(9) 1.519(3)
C(5) C(10) 1.545(2)
C(6) C(10) 1.530(3)
C(7) C(8) 1.535(3)
C(7) C(16) 1.530(3)
C(8) C(13) 1.519(3)
C(9) C(11) 1.516(3)
C(9) C(15) 1.528(2)
C(10) C(14) 1.524(3)
C(12) C(15) 1.506(3)
C(15) C(16) 1.523(3)
C(16) C(17) 1.530(3)
C(4) H(1) 0.950
C(4) H(2) 0.950
C(5) H(9) 0.950
C(6) H(3) 0.950
C(6) H(4) 0.950
C(7) H(11) 0.950
C(7) H(12) 0.950
C(8) H(10) 0.950
C(9) H(17) 0.950
C(10) H(5) 0.950
C(11) H(19) 0.950
C(11) H(20) 0.950
C(14) H(6) 0.950
C(14) H(7) 0.950
C(14) H(8) 0.950
C(15) H(18) 0.950
C(16) H(13) 0.950
C(17) H(14) 0.950
C(17) H(15) 0.950
C(17) H(16) 0.950

loop_
_geom_contact_atom_site_label_1
_geom_contact_atom_site_label_2
_geom_contact_distance
_geom_contact_site_symmetry_2
O(1) O(2) 2.235(2) .
O(1) O(3) 3.584(2) 55602
O(1) C(9) 2.346(2) .
O(1) C(15) 2.336(2) .
O(1) C(15) 3.480(2) 54602
O(2) O(1) 2.235(2) .
O(2) C(7) 3.490(3) 65501
O(2) C(9) 3.517(2) .
O(2) C(11) 3.453(2) .
O(2) C(15) 2.470(3) .
O(2) C(16) 3.168(3) .
O(2) C(17) 3.215(3) .
O(3) O(1) 3.584(2) 45602
O(3) C(4) 2.389(2) .
O(3) C(5) 3.557(2) .
O(3) C(6) 3.555(2) .
O(3) C(7) 2.809(2) .
O(3) C(8) 2.408(2) .
O(3) C(8) 3.463(3) 55602
O(3) C(9) 3.415(2) 45602
O(3) C(12) 3.344(2) 45602
O(3) C(13) 3.573(2) 55602
O(3) C(16) 3.214(2) .
C(4) O(3) 2.389(2) .
C(4) C(5) 2.961(3) .
C(4) C(8) 2.576(3) .
C(4) C(10) 2.537(3) .
C(4) C(14) 3.136(3) .
C(5) O(3) 3.557(2) .
C(5) C(4) 2.961(3) .
C(5) C(6) 2.528(3) .
C(5) C(7) 2.565(3) .
C(5) C(11) 2.628(3) .
C(5) C(13) 2.522(3) .
C(5) C(14) 2.550(3) .
C(5) C(15) 2.522(3) .
C(5) C(16) 3.047(2) .
C(6) O(3) 3.555(2) .
C(6) C(5) 2.528(3) .
C(6) C(8) 3.005(3) .
C(6) C(9) 3.076(3) .
C(6) C(13) 2.536(3) .
C(6) C(14) 2.534(4) .
C(7) O(2) 3.490(3) 45501
C(7) O(3) 2.809(2) .
C(7) C(5) 2.565(3) .
C(7) C(9) 2.886(3) .
C(7) C(13) 2.548(3) .
C(7) C(15) 2.457(3) .
C(7) C(17) 2.531(3) .
C(8) O(3) 2.408(2) .
C(8) O(3) 3.463(3) 45602
C(8) C(4) 2.576(3) .
C(8) C(6) 3.005(3) .
C(8) C(9) 2.465(3) .
C(8) C(10) 2.579(3) .
C(8) C(14) 3.169(3) .
C(8) C(15) 2.909(3) .
C(8) C(16) 2.580(3) .
C(9) O(1) 2.346(2) .
C(9) O(2) 3.517(2) .
C(9) O(3) 3.415(2) 55602
C(9) C(6) 3.076(3) .
C(9) C(7) 2.886(3) .
C(9) C(8) 2.465(3) .
C(9) C(10) 2.556(3) .
C(9) C(12) 2.349(3) .
C(9) C(13) 3.046(3) .
C(9) C(16) 2.529(2) .
C(10) C(4) 2.537(3) .
C(10) C(8) 2.579(3) .
C(10) C(9) 2.556(3) .
C(10) C(11) 3.189(3) .
C(10) C(13) 2.948(3) .
C(11) O(2) 3.453(2) .
C(11) C(5) 2.628(3) .
C(11) C(10) 3.189(3) .
C(11) C(12) 2.306(3) .
C(11) C(15) 2.339(3) .
C(12) O(3) 3.344(2) 55602
C(12) C(9) 2.349(3) .
C(12) C(11) 2.306(3) .
C(12) C(16) 2.641(3) .
C(12) C(17) 3.205(3) .
C(13) O(3) 3.573(2) 45602
C(13) C(5) 2.522(3) .
C(13) C(6) 2.536(3) .
C(13) C(7) 2.548(3) .
C(13) C(9) 3.046(3) .
C(13) C(10) 2.948(3) .
C(13) C(16) 3.216(3) .
C(14) C(4) 3.136(3) .
C(14) C(5) 2.550(3) .
C(14) C(6) 2.534(4) .
C(14) C(8) 3.169(3) .
C(15) O(1) 2.336(2) .
C(15) O(1) 3.480(2) 44602
C(15) O(2) 2.470(3) .
C(15) C(5) 2.522(3) .
C(15) C(7) 2.457(3) .
C(15) C(8) 2.909(3) .
C(15) C(11) 2.339(3) .
C(15) C(17) 2.543(3) .
C(16) O(2) 3.168(3) .
C(16) O(3) 3.214(2) .
C(16) C(5) 3.047(2) .
C(16) C(8) 2.580(3) .
C(16) C(9) 2.529(2) .
C(16) C(12) 2.641(3) .
C(16) C(13) 3.216(3) .
C(17) O(2) 3.215(3) .
C(17) C(7) 2.531(3) .
C(17) C(12) 3.205(3) .
C(17) C(15) 2.543(3) .
O(1) H(8) 3.198 65501
O(1) H(10) 2.984 65501
O(1) H(12) 3.389 65501
O(1) H(12) 3.250 54602
O(1) H(16) 3.218 54602
O(1) H(17) 2.627 .
O(1) H(18) 2.701 .
O(1) H(18) 2.572 54602
O(1) H(19) 2.006 .
O(1) H(20) 2.004 .
O(2) H(1) 2.934 55602
O(2) H(3) 3.053 65504
O(2) H(7) 3.210 65504
O(2) H(9) 2.811 54602
O(2) H(11) 3.406 65501
O(2) H(12) 2.792 65501
O(2) H(13) 3.279 .
O(2) H(15) 2.510 .
O(2) H(18) 2.884 .
O(2) H(18) 2.799 54602
O(2) H(20) 2.975 54602
O(3) H(1) 2.466 .
O(3) H(2) 2.907 .
O(3) H(10) 2.921 .
O(3) H(10) 2.789 55602
O(3) H(11) 2.571 .
O(3) H(11) 3.331 55602
O(3) H(13) 2.676 .
O(3) H(13) 2.953 45602
O(3) H(17) 3.211 .
O(3) H(17) 2.608 45602
C(4) H(3) 2.058 .
C(4) H(4) 2.044 .
C(4) H(5) 3.329 .
C(4) H(5) 3.187 65503
C(4) H(6) 3.153 65503
C(4) H(7) 3.084 .
C(4) H(8) 3.137 .
C(4) H(10) 2.788 .
C(4) H(11) 3.518 55602
C(4) H(13) 2.812 45602
C(4) H(14) 3.439 45602
C(4) H(17) 3.186 .
C(5) H(2) 3.346 .
C(5) H(3) 3.339 .
C(5) H(4) 2.731 .
C(5) H(5) 2.038 .
C(5) H(6) 2.955 .
C(5) H(7) 3.313 .
C(5) H(8) 2.549 .
C(5) H(10) 2.042 .
C(5) H(11) 3.365 .
C(5) H(12) 2.782 .
C(5) H(13) 3.356 .
C(5) H(17) 2.024 .
C(5) H(18) 2.624 .
C(5) H(19) 3.002 .
C(5) H(20) 2.745 .
C(6) H(1) 2.047 .
C(6) H(2) 2.046 .
C(6) H(5) 2.027 .
C(6) H(5) 3.483 65503
C(6) H(6) 3.277 .
C(6) H(6) 2.966 65503
C(6) H(7) 2.524 .
C(6) H(8) 2.976 .
C(6) H(9) 3.334 .
C(6) H(10) 3.313 .
C(6) H(15) 3.031 65404
C(6) H(17) 2.760 .
C(6) H(19) 3.500 .
C(7) H(9) 2.745 .
C(7) H(10) 2.032 .
C(7) H(13) 2.040 .
C(7) H(14) 2.938 .
C(7) H(15) 3.295 .
C(7) H(16) 2.530 .
C(7) H(17) 3.118 .
C(7) H(18) 2.594 .
C(8) H(1) 3.358 .
C(8) H(2) 2.848 .
C(8) H(4) 3.324 .
C(8) H(5) 3.367 .
C(8) H(8) 2.744 .
C(8) H(9) 2.061 .
C(8) H(11) 2.040 .
C(8) H(12) 2.043 .
C(8) H(13) 2.786 .
C(8) H(17) 2.602 .
C(8) H(18) 3.129 .
C(9) H(4) 2.769 .
C(9) H(5) 2.660 .
C(9) H(9) 2.021 .
C(9) H(10) 3.269 .
C(9) H(12) 3.250 .
C(9) H(13) 2.699 .
C(9) H(18) 2.020 .
C(9) H(19) 2.060 .
C(9) H(20) 2.050 .
C(10) H(1) 3.339 .
C(10) H(1) 3.402 64503
C(10) H(2) 2.775 .
C(10) H(3) 2.042 .
C(10) H(3) 3.454 64503
C(10) H(4) 2.048 .
C(10) H(6) 2.048 .
C(10) H(7) 2.050 .
C(10) H(8) 2.043 .
C(10) H(9) 2.052 .
C(10) H(10) 2.753 .
C(10) H(15) 3.379 65404
C(10) H(17) 2.754 .
C(10) H(19) 3.109 .
C(10) H(20) 3.287 .
C(11) H(4) 3.347 .
C(11) H(5) 2.801 .
C(11) H(8) 3.342 65501
C(11) H(9) 2.817 .
C(11) H(12) 3.550 54602
C(11) H(14) 3.363 65404
C(11) H(16) 3.264 54602
C(11) H(17) 2.023 .
C(11) H(18) 2.582 .
C(12) H(1) 3.393 55602
C(12) H(9) 3.248 54602
C(12) H(10) 3.526 65501
C(12) H(12) 3.431 65501
C(12) H(12) 3.501 54602
C(12) H(13) 2.839 .
C(12) H(15) 2.772 .
C(12) H(17) 2.616 .
C(12) H(18) 2.005 .
C(12) H(18) 2.932 54602
C(12) H(19) 3.052 .
C(12) H(20) 2.786 .
C(13) H(1) 2.028 .
C(13) H(2) 2.030 .
C(13) H(3) 3.340 .
C(13) H(4) 2.775 .
C(13) H(8) 3.400 .
C(13) H(9) 3.323 .
C(13) H(10) 2.007 .
C(13) H(11) 2.645 .
C(13) H(12) 3.336 .
C(13) H(13) 2.939 .
C(13) H(13) 2.910 45602
C(13) H(17) 2.670 .
C(13) H(17) 3.433 45602
C(14) H(1) 3.172 64503
C(14) H(2) 2.877 .
C(14) H(3) 2.640 .
C(14) H(3) 3.382 64503
C(14) H(4) 3.335 .
C(14) H(5) 2.019 .
C(14) H(9) 2.653 .
C(14) H(10) 2.848 .
C(14) H(14) 3.353 55404
C(14) H(16) 3.086 55404
C(14) H(19) 3.418 45501
C(15) H(9) 2.658 .
C(15) H(11) 3.273 .
C(15) H(12) 2.675 .
C(15) H(13) 2.031 .
C(15) H(14) 3.296 .
C(15) H(15) 2.558 .
C(15) H(16) 2.957 .
C(15) H(17) 2.034 .
C(15) H(19) 3.169 .
C(15) H(20) 2.682 .
C(16) H(1) 3.489 55602
C(16) H(2) 3.117 55602
C(16) H(9) 3.308 .
C(16) H(10) 3.359 .
C(16) H(11) 2.035 .
C(16) H(12) 2.037 .
C(16) H(14) 2.051 .
C(16) H(15) 2.057 .
C(16) H(16) 2.050 .
C(16) H(17) 2.661 .
C(16) H(18) 2.016 .
C(17) H(1) 3.563 55602
C(17) H(2) 3.222 55602
C(17) H(3) 3.460 65504
C(17) H(4) 3.402 65504
C(17) H(5) 3.235 65504
C(17) H(6) 3.586 55504
C(17) H(7) 3.199 55504
C(17) H(11) 2.714 .
C(17) H(12) 2.664 .
C(17) H(13) 2.041 .
C(17) H(18) 2.713 .
C(17) H(19) 3.294 65504
H(1) O(2) 2.934 45602
H(1) O(3) 2.466 .
H(1) C(6) 2.047 .
H(1) C(8) 3.358 .
H(1) C(10) 3.339 .
H(1) C(10) 3.402 65503
H(1) C(12) 3.393 45602
H(1) C(13) 2.028 .
H(1) C(14) 3.172 65503
H(1) C(16) 3.489 45602
H(1) C(17) 3.563 45602
H(1) H(2) 1.551 .
H(1) H(3) 2.379 .
H(1) H(4) 2.278 .
H(1) H(5) 2.732 65503
H(1) H(6) 2.532 65503
H(1) H(7) 3.290 65503
H(1) H(11) 2.869 55602
H(1) H(13) 2.849 45602
H(1) H(14) 3.335 45602
H(1) H(15) 3.335 45602
H(1) H(17) 3.576 .
H(2) O(3) 2.907 .
H(2) C(5) 3.346 .
H(2) C(6) 2.046 .
H(2) C(8) 2.848 .
H(2) C(10) 2.775 .
H(2) C(13) 2.030 .
H(2) C(14) 2.877 .
H(2) C(16) 3.117 45602
H(2) C(17) 3.222 45602
H(2) H(1) 1.551 .
H(2) H(3) 2.290 .
H(2) H(4) 2.791 .
H(2) H(5) 3.010 65503
H(2) H(6) 3.591 65503
H(2) H(7) 2.672 .
H(2) H(8) 2.749 .
H(2) H(10) 2.733 .
H(2) H(13) 2.331 45602
H(2) H(14) 2.704 45602
H(2) H(15) 3.407 45602
H(3) O(2) 3.053 65404
H(3) C(4) 2.058 .
H(3) C(5) 3.339 .
H(3) C(10) 2.042 .
H(3) C(10) 3.454 65503
H(3) C(13) 3.340 .
H(3) C(14) 2.640 .
H(3) C(14) 3.382 65503
H(3) C(17) 3.460 65404
H(3) H(1) 2.379 .
H(3) H(2) 2.290 .
H(3) H(4) 1.551 .
H(3) H(5) 2.338 .
H(3) H(5) 2.916 65503
H(3) H(6) 3.322 .
H(3) H(6) 2.615 65503
H(3) H(7) 2.307 .
H(3) H(8) 3.234 .
H(3) H(9) 3.133 65503
H(3) H(15) 2.595 65404
H(3) H(20) 3.224 65503
H(4) C(4) 2.044 .
H(4) C(5) 2.731 .
H(4) C(8) 3.324 .
H(4) C(9) 2.769 .
H(4) C(10) 2.048 .
H(4) C(11) 3.347 .
H(4) C(13) 2.775 .
H(4) C(14) 3.335 .
H(4) C(17) 3.402 65404
H(4) H(1) 2.278 .
H(4) H(2) 2.791 .
H(4) H(3) 1.551 .
H(4) H(5) 2.266 .
H(4) H(6) 2.784 65503
H(4) H(7) 3.409 .
H(4) H(9) 3.591 .
H(4) H(11) 3.256 55602
H(4) H(14) 3.304 65404
H(4) H(15) 2.832 65404
H(4) H(16) 3.564 65404
H(4) H(17) 2.262 .
H(4) H(19) 2.933 .
H(5) C(4) 3.329 .
H(5) C(4) 3.187 64503
H(5) C(5) 2.038 .
H(5) C(6) 2.027 .
H(5) C(6) 3.483 64503
H(5) C(8) 3.367 .
H(5) C(9) 2.660 .
H(5) C(11) 2.801 .
H(5) C(14) 2.019 .
H(5) C(17) 3.235 65404
H(5) H(1) 2.732 64503
H(5) H(2) 3.010 64503
H(5) H(3) 2.338 .
H(5) H(3) 2.916 64503
H(5) H(4) 2.266 .
H(5) H(6) 2.164 .
H(5) H(7) 2.492 .
H(5) H(8) 2.734 .
H(5) H(9) 2.348 .
H(5) H(14) 2.792 65404
H(5) H(15) 2.803 65404
H(5) H(17) 2.948 .
H(5) H(19) 2.566 .
H(5) H(20) 2.794 .
H(6) C(4) 3.153 64503
H(6) C(5) 2.955 .
H(6) C(6) 3.277 .
H(6) C(6) 2.966 64503
H(6) C(10) 2.048 .
H(6) C(17) 3.586 55404
H(6) H(1) 2.532 64503
H(6) H(2) 3.591 64503
H(6) H(3) 3.322 .
H(6) H(3) 2.615 64503
H(6) H(4) 2.784 64503
H(6) H(5) 2.164 .
H(6) H(7) 1.551 .
H(6) H(8) 1.551 .
H(6) H(9) 2.786 .
H(6) H(10) 3.488 .
H(6) H(11) 3.109 55404
H(6) H(14) 3.166 55404
H(6) H(16) 3.181 55404
H(6) H(19) 3.419 45501
H(7) O(2) 3.210 65404
H(7) C(4) 3.084 .
H(7) C(5) 3.313 .
H(7) C(6) 2.524 .
H(7) C(10) 2.050 .
H(7) C(17) 3.199 55404
H(7) H(1) 3.290 64503
H(7) H(2) 2.672 .
H(7) H(3) 2.307 .
H(7) H(4) 3.409 .
H(7) H(5) 2.492 .
H(7) H(6) 1.551 .
H(7) H(8) 1.551 .
H(7) H(9) 3.554 .
H(7) H(10) 3.442 .
H(7) H(11) 3.333 55404
H(7) H(12) 3.347 55404
H(7) H(14) 3.137 55404
H(7) H(16) 2.454 55404
H(7) H(20) 2.900 65503
H(8) O(1) 3.198 45501
H(8) C(4) 3.137 .
H(8) C(5) 2.549 .
H(8) C(6) 2.976 .
H(8) C(8) 2.744 .
H(8) C(10) 2.043 .
H(8) C(11) 3.342 45501
H(8) C(13) 3.400 .
H(8) H(2) 2.749 .
H(8) H(3) 3.234 .
H(8) H(5) 2.734 .
H(8) H(6) 1.551 .
H(8) H(7) 1.551 .
H(8) H(9) 2.575 .
H(8) H(10) 2.184 .
H(8) H(14) 3.195 55404
H(8) H(16) 3.164 55404
H(8) H(19) 2.676 45501
H(9) O(2) 2.811 44602
H(9) C(6) 3.334 .
H(9) C(7) 2.745 .
H(9) C(8) 2.061 .
H(9) C(9) 2.021 .
H(9) C(10) 2.052 .
H(9) C(11) 2.817 .
H(9) C(12) 3.248 44602
H(9) C(13) 3.323 .
H(9) C(14) 2.653 .
H(9) C(15) 2.658 .
H(9) C(16) 3.308 .
H(9) H(3) 3.133 64503
H(9) H(4) 3.591 .
H(9) H(5) 2.348 .
H(9) H(6) 2.786 .
H(9) H(7) 3.554 .
H(9) H(8) 2.575 .
H(9) H(10) 2.290 .
H(9) H(12) 2.627 .
H(9) H(15) 3.583 44602
H(9) H(17) 2.771 .
H(9) H(18) 2.409 .
H(9) H(19) 3.334 .
H(9) H(20) 2.616 .
H(10) O(1) 2.984 45501
H(10) O(3) 2.921 .
H(10) O(3) 2.789 45602
H(10) C(4) 2.788 .
H(10) C(5) 2.042 .
H(10) C(6) 3.313 .
H(10) C(7) 2.032 .
H(10) C(9) 3.269 .
H(10) C(10) 2.753 .
H(10) C(12) 3.526 45501
H(10) C(13) 2.007 .
H(10) C(14) 2.848 .
H(10) C(16) 3.359 .
H(10) H(2) 2.733 .
H(10) H(6) 3.488 .
H(10) H(7) 3.442 .
H(10) H(8) 2.184 .
H(10) H(9) 2.290 .
H(10) H(11) 2.346 .
H(10) H(12) 2.252 .
H(10) H(13) 3.594 45602
H(10) H(17) 3.484 .
H(11) O(2) 3.406 45501
H(11) O(3) 2.571 .
H(11) O(3) 3.331 45602
H(11) C(4) 3.518 45602
H(11) C(5) 3.365 .
H(11) C(8) 2.040 .
H(11) C(13) 2.645 .
H(11) C(15) 3.273 .
H(11) C(16) 2.035 .
H(11) C(17) 2.714 .
H(11) H(1) 2.869 45602
H(11) H(4) 3.256 45602
H(11) H(6) 3.109 55504
H(11) H(7) 3.333 55504
H(11) H(10) 2.346 .
H(11) H(12) 1.551 .
H(11) H(13) 2.289 .
H(11) H(14) 2.824 .
H(11) H(16) 2.691 .
H(11) H(18) 3.476 .
H(12) O(1) 3.389 45501
H(12) O(1) 3.250 44602
H(12) O(2) 2.792 45501
H(12) C(5) 2.782 .
H(12) C(8) 2.043 .
H(12) C(9) 3.250 .
H(12) C(11) 3.550 44602
H(12) C(12) 3.431 45501
H(12) C(12) 3.501 44602
H(12) C(13) 3.336 .
H(12) C(15) 2.675 .
H(12) C(16) 2.037 .
H(12) C(17) 2.664 .
H(12) H(7) 3.347 55504
H(12) H(9) 2.627 .
H(12) H(10) 2.252 .
H(12) H(11) 1.551 .
H(12) H(13) 2.788 .
H(12) H(14) 3.229 .
H(12) H(15) 3.370 .
H(12) H(16) 2.340 .
H(12) H(18) 2.459 .
H(12) H(18) 3.326 44602
H(12) H(20) 2.957 44602
H(13) O(2) 3.279 .
H(13) O(3) 2.676 .
H(13) O(3) 2.953 55602
H(13) C(4) 2.812 55602
H(13) C(5) 3.356 .
H(13) C(7) 2.040 .
H(13) C(8) 2.786 .
H(13) C(9) 2.699 .
H(13) C(12) 2.839 .
H(13) C(13) 2.939 .
H(13) C(13) 2.910 55602
H(13) C(15) 2.031 .
H(13) C(17) 2.041 .
H(13) H(1) 2.849 55602
H(13) H(2) 2.331 55602
H(13) H(10) 3.594 55602
H(13) H(11) 2.289 .
H(13) H(12) 2.788 .
H(13) H(14) 2.194 .
H(13) H(15) 2.504 .
H(13) H(16) 2.757 .
H(13) H(17) 2.484 .
H(13) H(18) 2.770 .
H(14) C(4) 3.439 55602
H(14) C(7) 2.938 .
H(14) C(11) 3.363 65504
H(14) C(14) 3.353 55504
H(14) C(15) 3.296 .
H(14) C(16) 2.051 .
H(14) H(1) 3.335 55602
H(14) H(2) 2.704 55602
H(14) H(4) 3.304 65504
H(14) H(5) 2.792 65504
H(14) H(6) 3.166 55504
H(14) H(7) 3.137 55504
H(14) H(8) 3.195 55504
H(14) H(11) 2.824 .
H(14) H(12) 3.229 .
H(14) H(13) 2.194 .
H(14) H(15) 1.551 .
H(14) H(16) 1.551 .
H(14) H(19) 2.487 65504
H(14) H(20) 3.522 65504
H(15) O(2) 2.510 .
H(15) C(6) 3.031 65504
H(15) C(7) 3.295 .
H(15) C(10) 3.379 65504
H(15) C(12) 2.772 .
H(15) C(15) 2.558 .
H(15) C(16) 2.057 .
H(15) H(1) 3.335 55602
H(15) H(2) 3.407 55602
H(15) H(3) 2.595 65504
H(15) H(4) 2.832 65504
H(15) H(5) 2.803 65504
H(15) H(9) 3.583 54602
H(15) H(12) 3.370 .
H(15) H(13) 2.504 .
H(15) H(14) 1.551 .
H(15) H(16) 1.551 .
H(15) H(18) 2.703 .
H(15) H(19) 3.488 65504
H(16) O(1) 3.218 44602
H(16) C(7) 2.530 .
H(16) C(11) 3.264 44602
H(16) C(14) 3.086 55504
H(16) C(15) 2.957 .
H(16) C(16) 2.050 .
H(16) H(4) 3.564 65504
H(16) H(6) 3.181 55504
H(16) H(7) 2.454 55504
H(16) H(8) 3.164 55504
H(16) H(11) 2.691 .
H(16) H(12) 2.340 .
H(16) H(13) 2.757 .
H(16) H(14) 1.551 .
H(16) H(15) 1.551 .
H(16) H(18) 2.834 .
H(16) H(19) 3.456 44602
H(16) H(19) 3.517 65504
H(16) H(20) 2.729 44602
H(17) O(1) 2.627 .
H(17) O(3) 3.211 .
H(17) O(3) 2.608 55602
H(17) C(4) 3.186 .
H(17) C(5) 2.024 .
H(17) C(6) 2.760 .
H(17) C(7) 3.118 .
H(17) C(8) 2.602 .
H(17) C(10) 2.754 .
H(17) C(11) 2.023 .
H(17) C(12) 2.616 .
H(17) C(13) 2.670 .
H(17) C(13) 3.433 55602
H(17) C(15) 2.034 .
H(17) C(16) 2.661 .
H(17) H(1) 3.576 .
H(17) H(4) 2.262 .
H(17) H(5) 2.948 .
H(17) H(9) 2.771 .
H(17) H(10) 3.484 .
H(17) H(13) 2.484 .
H(17) H(18) 2.769 .
H(17) H(19) 2.252 .
H(17) H(20) 2.782 .
H(18) O(1) 2.701 .
H(18) O(1) 2.572 44602
H(18) O(2) 2.884 .
H(18) O(2) 2.799 44602
H(18) C(5) 2.624 .
H(18) C(7) 2.594 .
H(18) C(8) 3.129 .
H(18) C(9) 2.020 .
H(18) C(11) 2.582 .
H(18) C(12) 2.005 .
H(18) C(12) 2.932 44602
H(18) C(16) 2.016 .
H(18) C(17) 2.713 .
H(18) H(9) 2.409 .
H(18) H(11) 3.476 .
H(18) H(12) 2.459 .
H(18) H(12) 3.326 54602
H(18) H(13) 2.770 .
H(18) H(15) 2.703 .
H(18) H(16) 2.834 .
H(18) H(17) 2.769 .
H(18) H(19) 3.500 .
H(18) H(20) 2.577 .
H(19) O(1) 2.006 .
H(19) C(5) 3.002 .
H(19) C(6) 3.500 .
H(19) C(9) 2.060 .
H(19) C(10) 3.109 .
H(19) C(12) 3.052 .
H(19) C(14) 3.418 65501
H(19) C(15) 3.169 .
H(19) C(17) 3.294 65404
H(19) H(4) 2.933 .
H(19) H(5) 2.566 .
H(19) H(6) 3.419 65501
H(19) H(8) 2.676 65501
H(19) H(9) 3.334 .
H(19) H(14) 2.487 65404
H(19) H(15) 3.488 65404
H(19) H(16) 3.456 54602
H(19) H(16) 3.517 65404
H(19) H(17) 2.252 .
H(19) H(18) 3.500 .
H(19) H(20) 1.551 .
H(20) O(1) 2.004 .
H(20) O(2) 2.975 44602
H(20) C(5) 2.745 .
H(20) C(9) 2.050 .
H(20) C(10) 3.287 .
H(20) C(12) 2.786 .
H(20) C(15) 2.682 .
H(20) H(3) 3.224 64503
H(20) H(5) 2.794 .
H(20) H(7) 2.900 64503
H(20) H(9) 2.616 .
H(20) H(12) 2.957 54602
H(20) H(14) 3.522 65404
H(20) H(16) 2.729 54602
H(20) H(17) 2.782 .
H(20) H(18) 2.577 .
H(20) H(19) 1.551 .

loop_
_geom_torsion_atom_site_label_1
_geom_torsion_atom_site_label_2
_geom_torsion_atom_site_label_3
_geom_torsion_atom_site_label_4
_geom_torsion
C(11) O(1) C(12) O(2) 179.8(2)
C(11) O(1) C(12) C(15) 2.6(2)
C(12) O(1) C(11) C(9) 22.1(2)
C(6) C(4) C(13) O(3) 133.4(2)
C(6) C(4) C(13) C(8) -48.7(3)
C(13) C(4) C(6) C(10) 51.3(2)
C(8) C(5) C(9) C(11) 176.12(18)
C(8) C(5) C(9) C(15) 59.0(2)
C(9) C(5) C(8) C(7) -54.1(2)
C(9) C(5) C(8) C(13) 73.1(2)
C(8) C(5) C(10) C(6) 56.5(2)
C(8) C(5) C(10) C(14) -69.6(2)
C(10) C(5) C(8) C(7) -178.76(19)
C(10) C(5) C(8) C(13) -51.5(2)
C(9) C(5) C(10) C(6) -64.5(2)
C(9) C(5) C(10) C(14) 169.36(19)
C(10) C(5) C(9) C(11) -59.6(2)
C(10) C(5) C(9) C(15) -176.67(17)
C(4) C(6) C(10) C(5) -55.5(2)
C(4) C(6) C(10) C(14) 70.7(2)
C(8) C(7) C(16) C(15) -52.5(2)
C(8) C(7) C(16) C(17) -176.52(19)
C(16) C(7) C(8) C(5) 54.0(2)
C(16) C(7) C(8) C(13) -71.7(2)
C(5) C(8) C(13) O(3) -134.0(2)
C(5) C(8) C(13) C(4) 48.1(2)
C(7) C(8) C(13) O(3) -7.3(3)
C(7) C(8) C(13) C(4) 174.8(2)
C(5) C(9) C(11) O(1) -159.44(18)
C(5) C(9) C(15) C(12) 165.60(17)
C(5) C(9) C(15) C(16) -63.4(2)
C(11) C(9) C(15) C(12) 37.2(2)
C(11) C(9) C(15) C(16) 168.17(19)
C(15) C(9) C(11) O(1) -36.7(2)
O(1) C(12) C(15) C(9) -25.9(2)
O(1) C(12) C(15) C(16) -150.81(19)
O(2) C(12) C(15) C(9) 157.4(2)
O(2) C(12) C(15) C(16) 32.4(3)
C(9) C(15) C(16) C(7) 56.2(2)
C(9) C(15) C(16) C(17) 179.4(2)
C(12) C(15) C(16) C(7) 176.11(19)
C(12) C(15) C(16) C(17) -60.6(2)
